data_4333306
loop_
_publ_author_name
'Kapre, Ruta R.'
'Bothe, Eberhard'
'Weyherm\"uller, Thomas'
'DeBeer George, Serena'
'Wieghardt, Karl'

_publ_section_title
;
 Electronic Structure of Neutral and Monoanionic
 Tris(benzene-1,2-dithiolato)metal Complexes of Molybdenum and Tungsten
;
_journal_issue 14
_journal_name_full 'Inorganic Chemistry'
_journal_page_first 5642
_journal_page_last 5650
_journal_paper_doi 10.1021/ic700600r
_journal_volume 46
_journal_year 2007
_chemical_formula_sum 'C42 H60 Mo S6'
_chemical_formula_weight 853.20
_chemical_name_systematic
; 
 ? 
;
_space_group_IT_number 14
_symmetry_cell_setting monoclinic
_symmetry_space_group_name_Hall '-P 2yn'
_symmetry_space_group_name_H-M 'P 1 21/n 1'
_atom_sites_solution_hydrogens geom
_atom_sites_solution_primary direct
_atom_sites_solution_secondary difmap
_audit_creation_method SHELXL-97
_cell_angle_alpha 90.00
_cell_angle_beta 99.663(5)
_cell_angle_gamma 90.00
_cell_formula_units_Z 4
_cell_length_a 13.3491(6)
_cell_length_b 18.5592(8)
_cell_length_c 19.3158(8)
_cell_measurement_temperature 100(2)
_cell_volume 4717.6(4)
_computing_cell_refinement 'Nonius Collect Software'
_computing_data_collection 'Nonius Collect Software'
_computing_data_reduction 'Nonius Collect Software'
_computing_structure_refinement 'SHELXL-97 (Sheldrick, 1997)'
_computing_structure_solution 'SHELXS-97 (Sheldrick, 1990)'
_diffrn_ambient_temperature 100(2)
_diffrn_measured_fraction_theta_full 0.999
_diffrn_measured_fraction_theta_max 0.999
_diffrn_measurement_device_type 'Nonius Kappa-CCD'
_diffrn_measurement_method '1157 images at 0.8 deg. stepwise rotation in omega and phi, 56 sec./frame'
_diffrn_radiation_monochromator graphite
_diffrn_radiation_source 'rotating anode, 50kV, 80mA'
_diffrn_radiation_type MoK\a
_diffrn_radiation_wavelength 0.71073
_diffrn_reflns_av_R_equivalents 0.0617
_diffrn_reflns_av_sigmaI/netI 0.0376
_diffrn_reflns_limit_h_max 19
_diffrn_reflns_limit_h_min -19
_diffrn_reflns_limit_k_max 26
_diffrn_reflns_limit_k_min -26
_diffrn_reflns_limit_l_max 27
_diffrn_reflns_limit_l_min -27
_diffrn_reflns_number 111338
_diffrn_reflns_theta_full 30.98
_diffrn_reflns_theta_max 30.98
_diffrn_reflns_theta_min 2.99
_exptl_absorpt_coefficient_mu 0.569
_exptl_absorpt_correction_type none
_exptl_crystal_colour 'dark brown'
_exptl_crystal_density_diffrn 1.201
_exptl_crystal_density_method 'not measured'
_exptl_crystal_description 'transparent parallelepiped'
_exptl_crystal_F_000 1800
_exptl_crystal_size_max 0.10
_exptl_crystal_size_mid 0.09
_exptl_crystal_size_min 0.02
_refine_diff_density_max 0.772
_refine_diff_density_min -0.526
_refine_diff_density_rms 0.074
_refine_ls_extinction_method none
_refine_ls_goodness_of_fit_ref 1.027
_refine_ls_hydrogen_treatment mixed
_refine_ls_matrix_type full
_refine_ls_number_parameters 489
_refine_ls_number_reflns 14979
_refine_ls_number_restraints 31
_refine_ls_restrained_S_all 1.026
_refine_ls_R_factor_all 0.0648
_refine_ls_R_factor_gt 0.0389
_refine_ls_shift/su_max 0.001
_refine_ls_shift/su_mean 0.000
_refine_ls_structure_factor_coef Fsqd
_refine_ls_weighting_details 'calc w=1/[\s^2^(Fo^2^)+(0.0251P)^2^+5.2767P] where P=(Fo^2^+2Fc^2^)/3'
_refine_ls_weighting_scheme calc
_refine_ls_wR_factor_gt 0.0756
_refine_ls_wR_factor_ref 0.0855
_reflns_number_gt 11043
_reflns_number_total 14979
_reflns_threshold_expression >2sigma(I)
_cod_data_source_file ic700600rsup1.cif
_cod_data_source_block 2
_cod_depositor_comments
;
The following automatic conversions were performed:

'_symmetry_cell_setting' value 'Monoclinic' changed to 'monoclinic'
according to /home/saulius/struct/CIF-dictionaries/cif_core.dic
dictionary named 'cif_core.dic' version 2.4.2 from 2011-04-26.

Automatic conversion script
Id: cif_fix_values 1891 2012-01-12 08:04:46Z andrius 
;
_cod_original_sg_symbol_H-M P2(1)/n
_cod_database_code 4333306

loop_
_symmetry_equiv_pos_as_xyz
'x, y, z'
'-x+1/2, y+1/2, -z+1/2'
'-x, -y, -z'
'x-1/2, -y-1/2, z-1/2'

loop_
_atom_site_label
_atom_site_type_symbol
_atom_site_fract_x
_atom_site_fract_y
_atom_site_fract_z
_atom_site_U_iso_or_equiv
_atom_site_adp_type
_atom_site_occupancy
_atom_site_symmetry_multiplicity
_atom_site_calc_flag
_atom_site_refinement_flags
_atom_site_disorder_assembly
_atom_site_disorder_group
Mo1 Mo 0.660026(11) 0.751193(9) 0.193608(7) 0.01374(4) Uani 1 1 d . . .
S1 S 0.48752(4) 0.77417(3) 0.19867(3) 0.01652(10) Uani 0.8908(5) 1 d P A 1
S2 S 0.67541(4) 0.77224(3) 0.31584(3) 0.01672(10) Uani 0.8908(5) 1 d P A 1
S21 S 0.80843(4) 0.82349(3) 0.20666(3) 0.01725(10) Uani 0.8908(5) 1 d P A 1
S22 S 0.62154(4) 0.81851(3) 0.08885(3) 0.01737(10) Uani 0.8908(5) 1 d P A 1
S41 S 0.77733(4) 0.65762(3) 0.22990(3) 0.01764(10) Uani 0.8908(5) 1 d P A 1
S42 S 0.58711(4) 0.66152(3) 0.11433(3) 0.01713(10) Uani 0.8908(5) 1 d P A 1
S1X S 0.4876(3) 0.7259(3) 0.2002(2) 0.01652(10) Uani 0.1092(5) 1 d P A 2
S2X S 0.6761(3) 0.7305(3) 0.3166(2) 0.01672(10) Uani 0.1092(5) 1 d P A 2
S21X S 0.7727(3) 0.8452(2) 0.2301(2) 0.01725(10) Uani 0.1092(5) 1 d P A 2
S22X S 0.5840(3) 0.8370(2) 0.1142(2) 0.01737(10) Uani 0.1092(5) 1 d P A 2
S41X S 0.8091(4) 0.6792(3) 0.2087(2) 0.01764(10) Uani 0.1092(5) 1 d P A 2
S42X S 0.6220(3) 0.6814(2) 0.0908(2) 0.01713(10) Uani 0.1092(5) 1 d P A 2
C1 C 0.46825(14) 0.76065(11) 0.28488(9) 0.0195(4) Uani 1 1 d . . .
C2 C 0.55526(14) 0.76056(11) 0.33757(10) 0.0194(4) Uani 1 1 d . A .
C3 C 0.54721(13) 0.75660(11) 0.40953(9) 0.0192(4) Uani 1 1 d . . .
H3 H 0.6068 0.7569 0.4442 0.023 Uiso 1 1 calc R A .
C4 C 0.45308(13) 0.75238(11) 0.42931(9) 0.0189(3) Uani 1 1 d . A .
C5 C 0.36675(13) 0.75150(11) 0.37567(9) 0.0200(3) Uani 1 1 d . . .
H5 H 0.3019 0.7478 0.3895 0.024 Uiso 1 1 calc R A .
C6 C 0.36970(13) 0.75560(11) 0.30467(9) 0.0187(3) Uani 1 1 d . A .
C7 C 0.27003(13) 0.75455(12) 0.25139(10) 0.0223(4) Uani 1 1 d . . .
C8 C 0.17604(14) 0.74886(14) 0.28774(11) 0.0291(4) Uani 1 1 d . A .
H8A H 0.1144 0.7478 0.2521 0.044 Uiso 1 1 calc R . .
H8B H 0.1737 0.7906 0.3185 0.044 Uiso 1 1 calc R . .
H8C H 0.1802 0.7046 0.3157 0.044 Uiso 1 1 calc R . .
C9 C 0.25812(16) 0.82545(14) 0.20916(12) 0.0314(5) Uani 1 1 d . A .
H9A H 0.3126 0.8292 0.1811 0.047 Uiso 1 1 calc R . .
H9B H 0.2620 0.8664 0.2416 0.047 Uiso 1 1 calc R . .
H9C H 0.1921 0.8258 0.1780 0.047 Uiso 1 1 calc R . .
C10 C 0.26753(17) 0.68902(14) 0.20235(12) 0.0345(5) Uani 1 1 d . A .
H10A H 0.2043 0.6896 0.1682 0.052 Uiso 1 1 calc R . .
H10B H 0.2710 0.6446 0.2301 0.052 Uiso 1 1 calc R . .
H10C H 0.3257 0.6911 0.1775 0.052 Uiso 1 1 calc R . .
C11 C 0.43757(15) 0.74518(13) 0.50576(10) 0.0266(4) Uani 1 1 d . . .
C12 C 0.3597(2) 0.7995(2) 0.52241(14) 0.0609(10) Uani 1 1 d . A .
H12A H 0.3832 0.8484 0.5145 0.091 Uiso 1 1 calc R . .
H12B H 0.3514 0.7944 0.5716 0.091 Uiso 1 1 calc R . .
H12C H 0.2945 0.7909 0.4919 0.091 Uiso 1 1 calc R . .
C13 C 0.53555(16) 0.75574(14) 0.55762(10) 0.0308(5) Uani 1 1 d . A .
H13A H 0.5846 0.7185 0.5501 0.046 Uiso 1 1 calc R . .
H13B H 0.5213 0.7522 0.6057 0.046 Uiso 1 1 calc R . .
H13C H 0.5639 0.8034 0.5505 0.046 Uiso 1 1 calc R . .
C14 C 0.3988(2) 0.66786(17) 0.51513(14) 0.0526(8) Uani 1 1 d . A .
H14A H 0.3338 0.6607 0.4838 0.079 Uiso 1 1 calc R . .
H14B H 0.3894 0.6609 0.5639 0.079 Uiso 1 1 calc R . .
H14C H 0.4485 0.6330 0.5036 0.079 Uiso 1 1 calc R . .
C21 C 0.77910(14) 0.90013(10) 0.15460(10) 0.0183(4) Uani 1 1 d . . .
C22 C 0.69421(15) 0.89518(11) 0.10014(10) 0.0196(4) Uani 1 1 d . A .
C23 C 0.67186(16) 0.94943(11) 0.04920(11) 0.0236(4) Uani 1 1 d . . .
H23 H 0.6157 0.9441 0.0122 0.028 Uiso 1 1 calc R A .
C24 C 0.73105(18) 1.01003(13) 0.05289(13) 0.0342(5) Uani 1 1 d D A .
C25 C 0.81299(17) 1.01565(13) 0.10936(13) 0.0327(5) Uani 1 1 d . . .
H25 H 0.8519 1.0588 0.1129 0.039 Uiso 1 1 calc R A .
C26 C 0.84073(15) 0.96363(11) 0.15948(11) 0.0203(4) Uani 1 1 d . A .
C27 C 0.93422(15) 0.97498(11) 0.21714(11) 0.0235(4) Uani 1 1 d . . .
C28 C 1.01840(17) 0.92116(14) 0.20764(14) 0.0351(5) Uani 1 1 d . A .
H28A H 0.9936 0.8719 0.2117 0.053 Uiso 1 1 calc R . .
H28B H 1.0779 0.9295 0.2440 0.053 Uiso 1 1 calc R . .
H28C H 1.0373 0.9278 0.1612 0.053 Uiso 1 1 calc R . .
C29 C 0.90649(18) 0.96584(15) 0.29105(12) 0.0351(5) Uani 1 1 d . A .
H29A H 0.8889 0.9154 0.2981 0.053 Uiso 1 1 calc R . .
H29B H 0.8483 0.9966 0.2955 0.053 Uiso 1 1 calc R . .
H29C H 0.9647 0.9797 0.3265 0.053 Uiso 1 1 calc R . .
C30 C 0.97923(19) 1.05166(14) 0.21489(15) 0.0423(6) Uani 1 1 d . A .
H30A H 1.0357 1.0576 0.2540 0.063 Uiso 1 1 calc R . .
H30B H 0.9265 1.0874 0.2189 0.063 Uiso 1 1 calc R . .
H30C H 1.0040 1.0585 0.1704 0.063 Uiso 1 1 calc R . .
C31 C 0.6967(5) 1.0785(3) 0.0086(3) 0.0394(14) Uani 0.496(4) 1 d PD A 1
C32 C 0.6189(6) 1.0576(9) -0.0564(6) 0.0429(17) Uani 0.496(4) 1 d PD A 1
H32A H 0.5577 1.0383 -0.0415 0.064 Uiso 0.496(4) 1 calc PR A 1
H32B H 0.6485 1.0210 -0.0835 0.064 Uiso 0.496(4) 1 calc PR A 1
H32C H 0.6011 1.1003 -0.0858 0.064 Uiso 0.496(4) 1 calc PR A 1
C33 C 0.7908(5) 1.1091(5) -0.0167(4) 0.071(2) Uani 0.496(4) 1 d PD A 1
H33A H 0.8217 1.0716 -0.0421 0.106 Uiso 0.496(4) 1 calc PR A 1
H33B H 0.8400 1.1251 0.0238 0.106 Uiso 0.496(4) 1 calc PR A 1
H33C H 0.7709 1.1500 -0.0481 0.106 Uiso 0.496(4) 1 calc PR A 1
C34 C 0.6496(6) 1.1377(3) 0.0484(4) 0.0657(18) Uani 0.496(4) 1 d PD A 1
H34A H 0.5890 1.1188 0.0646 0.099 Uiso 0.496(4) 1 calc PR A 1
H34B H 0.6305 1.1788 0.0170 0.099 Uiso 0.496(4) 1 calc PR A 1
H34C H 0.6991 1.1533 0.0889 0.099 Uiso 0.496(4) 1 calc PR A 1
C31X C 0.7241(5) 1.0628(3) -0.0099(3) 0.0394(14) Uani 0.504(4) 1 d PD A 2
C32X C 0.6345(6) 1.0460(8) -0.0685(7) 0.0429(17) Uani 0.504(4) 1 d PD A 2
H32D H 0.6448 0.9988 -0.0889 0.064 Uiso 0.504(4) 1 calc PR A 2
H32E H 0.6301 1.0830 -0.1050 0.064 Uiso 0.504(4) 1 calc PR A 2
H32F H 0.5713 1.0454 -0.0490 0.064 Uiso 0.504(4) 1 calc PR A 2
C33X C 0.8218(5) 1.0640(4) -0.0418(4) 0.071(2) Uani 0.504(4) 1 d PD A 2
H33D H 0.8325 1.0166 -0.0616 0.106 Uiso 0.504(4) 1 calc PR A 2
H33E H 0.8796 1.0758 -0.0053 0.106 Uiso 0.504(4) 1 calc PR A 2
H33F H 0.8156 1.1004 -0.0791 0.106 Uiso 0.504(4) 1 calc PR A 2
C34X C 0.7070(6) 1.1367(3) 0.0204(4) 0.0657(18) Uani 0.504(4) 1 d PD A 2
H34D H 0.6443 1.1361 0.0405 0.099 Uiso 0.504(4) 1 calc PR A 2
H34E H 0.7012 1.1730 -0.0170 0.099 Uiso 0.504(4) 1 calc PR A 2
H34F H 0.7645 1.1488 0.0572 0.099 Uiso 0.504(4) 1 calc PR A 2
C41 C 0.77139(15) 0.59754(10) 0.15996(10) 0.0189(4) Uani 1 1 d . . .
C42 C 0.68494(15) 0.60218(10) 0.10678(10) 0.0189(4) Uani 1 1 d . A .
C43 C 0.67074(15) 0.55504(11) 0.04870(10) 0.0215(4) Uani 1 1 d . . .
H43 H 0.6124 0.5597 0.0133 0.026 Uiso 1 1 calc R A .
C44 C 0.74112(16) 0.50244(11) 0.04328(11) 0.0235(4) Uani 1 1 d . A .
C45 C 0.82521(16) 0.49636(11) 0.09848(11) 0.0242(4) Uani 1 1 d . . .
H45 H 0.8725 0.4587 0.0954 0.029 Uiso 1 1 calc R A .
C46 C 0.84387(15) 0.54104(10) 0.15660(10) 0.0186(4) Uani 1 1 d . A .
C47 C 0.93855(15) 0.52928(11) 0.21302(11) 0.0209(4) Uani 1 1 d . . .
C48 C 1.00835(17) 0.59548(12) 0.21853(13) 0.0308(5) Uani 1 1 d . A .
H48A H 0.9716 0.6377 0.2317 0.046 Uiso 1 1 calc R . .
H48B H 1.0296 0.6042 0.1731 0.046 Uiso 1 1 calc R . .
H48C H 1.0684 0.5868 0.2543 0.046 Uiso 1 1 calc R . .
C49 C 1.00230(18) 0.46492(13) 0.19464(14) 0.0350(5) Uani 1 1 d . A .
H49A H 1.0629 0.4597 0.2308 0.052 Uiso 1 1 calc R . .
H49B H 1.0230 0.4733 0.1490 0.052 Uiso 1 1 calc R . .
H49C H 0.9616 0.4208 0.1925 0.052 Uiso 1 1 calc R . .
C50 C 0.90704(18) 0.51219(15) 0.28381(12) 0.0363(6) Uani 1 1 d . A .
H50A H 0.8695 0.5531 0.2987 0.054 Uiso 1 1 calc R . .
H50B H 0.9678 0.5032 0.3189 0.054 Uiso 1 1 calc R . .
H50C H 0.8636 0.4693 0.2792 0.054 Uiso 1 1 calc R . .
C51 C 0.73239(18) 0.45165(13) -0.01997(12) 0.0313(5) Uani 1 1 d . . .
C52 C 0.6427(2) 0.47009(14) -0.07703(13) 0.0396(6) Uani 1 1 d . A .
H52A H 0.5795 0.4675 -0.0576 0.059 Uiso 1 1 calc R . .
H52B H 0.6396 0.4357 -0.1158 0.059 Uiso 1 1 calc R . .
H52C H 0.6511 0.5190 -0.0944 0.059 Uiso 1 1 calc R . .
C53 C 0.7183(2) 0.37438(13) 0.00493(14) 0.0431(6) Uani 1 1 d . A .
H53A H 0.7759 0.3613 0.0412 0.065 Uiso 1 1 calc R . .
H53B H 0.7148 0.3412 -0.0349 0.065 Uiso 1 1 calc R . .
H53C H 0.6551 0.3713 0.0243 0.065 Uiso 1 1 calc R . .
C54 C 0.8308(2) 0.45723(18) -0.05181(15) 0.0526(8) Uani 1 1 d . A .
H54A H 0.8425 0.5076 -0.0633 0.079 Uiso 1 1 calc R . .
H54B H 0.8239 0.4280 -0.0946 0.079 Uiso 1 1 calc R . .
H54C H 0.8883 0.4397 -0.0177 0.079 Uiso 1 1 calc R . .

loop_
_atom_site_aniso_label
_atom_site_aniso_U_11
_atom_site_aniso_U_22
_atom_site_aniso_U_33
_atom_site_aniso_U_23
_atom_site_aniso_U_13
_atom_site_aniso_U_12
Mo1 0.01295(6) 0.01705(7) 0.01181(6) -0.00023(6) 0.00377(4) 0.00033(6)
S1 0.0138(2) 0.0238(2) 0.0122(2) 0.00113(19) 0.00297(16) 0.00268(19)
S2 0.0123(2) 0.0249(3) 0.0134(2) -0.0020(2) 0.00324(16) -0.0008(2)
S21 0.0138(2) 0.0220(3) 0.0162(2) -0.00022(19) 0.00314(18) -0.00102(19)
S22 0.0187(2) 0.0197(2) 0.0138(2) 0.00099(19) 0.00314(19) -0.00225(19)
S41 0.0168(2) 0.0201(3) 0.0157(2) -0.00015(19) 0.00194(19) 0.00232(19)
S42 0.0151(2) 0.0180(2) 0.0178(2) -0.00070(19) 0.00142(19) 0.00008(19)
S1X 0.0138(2) 0.0238(2) 0.0122(2) 0.00113(19) 0.00297(16) 0.00268(19)
S2X 0.0123(2) 0.0249(3) 0.0134(2) -0.0020(2) 0.00324(16) -0.0008(2)
S21X 0.0138(2) 0.0220(3) 0.0162(2) -0.00022(19) 0.00314(18) -0.00102(19)
S22X 0.0187(2) 0.0197(2) 0.0138(2) 0.00099(19) 0.00314(19) -0.00225(19)
S41X 0.0168(2) 0.0201(3) 0.0157(2) -0.00015(19) 0.00194(19) 0.00232(19)
S42X 0.0151(2) 0.0180(2) 0.0178(2) -0.00070(19) 0.00142(19) 0.00008(19)
C1 0.0156(8) 0.0303(11) 0.0132(8) -0.0007(7) 0.0041(6) 0.0003(7)
C2 0.0153(8) 0.0289(11) 0.0153(8) -0.0001(7) 0.0058(6) 0.0000(7)
C3 0.0161(8) 0.0287(10) 0.0127(7) -0.0011(7) 0.0026(6) -0.0010(8)
C4 0.0184(8) 0.0250(9) 0.0140(7) -0.0011(8) 0.0051(6) 0.0002(8)
C5 0.0151(7) 0.0282(9) 0.0174(8) -0.0011(8) 0.0055(6) 0.0003(8)
C6 0.0140(7) 0.0253(9) 0.0172(8) -0.0016(8) 0.0037(6) 0.0006(7)
C7 0.0128(7) 0.0350(11) 0.0190(8) -0.0036(9) 0.0024(6) -0.0001(8)
C8 0.0149(8) 0.0454(12) 0.0274(10) -0.0038(11) 0.0047(7) -0.0030(9)
C9 0.0187(10) 0.0466(14) 0.0281(11) 0.0096(10) 0.0014(8) 0.0030(9)
C10 0.0247(11) 0.0470(14) 0.0303(12) -0.0157(11) 0.0004(9) -0.0021(10)
C11 0.0231(9) 0.0443(12) 0.0142(8) 0.0005(9) 0.0086(7) 0.0031(9)
C12 0.0540(18) 0.105(3) 0.0242(13) -0.0094(15) 0.0083(12) 0.0424(18)
C13 0.0296(10) 0.0497(14) 0.0137(8) -0.0008(9) 0.0051(7) -0.0005(10)
C14 0.0565(18) 0.071(2) 0.0314(14) 0.0165(13) 0.0099(13) -0.0259(16)
C21 0.0189(9) 0.0207(9) 0.0159(9) -0.0003(7) 0.0047(7) -0.0011(7)
C22 0.0225(9) 0.0203(9) 0.0158(9) -0.0001(7) 0.0027(7) -0.0024(7)
C23 0.0245(10) 0.0272(10) 0.0187(10) 0.0043(8) 0.0018(8) -0.0041(8)
C24 0.0329(12) 0.0352(13) 0.0321(12) 0.0148(10) -0.0015(10) -0.0107(10)
C25 0.0273(11) 0.0310(12) 0.0376(13) 0.0106(10) -0.0010(10) -0.0110(9)
C26 0.0173(9) 0.0224(10) 0.0218(10) -0.0016(8) 0.0050(7) -0.0008(7)
C27 0.0181(9) 0.0240(10) 0.0281(11) -0.0039(8) 0.0025(8) -0.0010(8)
C28 0.0216(10) 0.0417(14) 0.0413(14) -0.0104(11) 0.0030(10) 0.0042(9)
C29 0.0280(11) 0.0502(15) 0.0260(11) -0.0150(10) 0.0010(9) -0.0003(10)
C30 0.0299(12) 0.0370(14) 0.0545(17) -0.0005(12) -0.0087(11) -0.0092(10)
C31 0.032(3) 0.047(3) 0.036(3) 0.024(2) -0.0025(18) -0.013(2)
C32 0.038(2) 0.053(4) 0.036(4) 0.025(2) 0.001(2) -0.009(3)
C33 0.047(3) 0.102(6) 0.061(4) 0.055(4) 0.002(2) -0.023(3)
C34 0.085(5) 0.0291(18) 0.072(4) 0.023(2) -0.018(3) -0.003(3)
C31X 0.032(3) 0.047(3) 0.036(3) 0.024(2) -0.0025(18) -0.013(2)
C32X 0.038(2) 0.053(4) 0.036(4) 0.025(2) 0.001(2) -0.009(3)
C33X 0.047(3) 0.102(6) 0.061(4) 0.055(4) 0.002(2) -0.023(3)
C34X 0.085(5) 0.0291(18) 0.072(4) 0.023(2) -0.018(3) -0.003(3)
C41 0.0218(9) 0.0182(9) 0.0170(9) 0.0011(7) 0.0039(7) 0.0015(7)
C42 0.0211(9) 0.0176(9) 0.0176(9) 0.0007(7) 0.0020(7) 0.0014(7)
C43 0.0237(10) 0.0215(9) 0.0182(9) -0.0005(7) 0.0004(8) 0.0002(8)
C44 0.0268(10) 0.0216(10) 0.0223(10) -0.0041(8) 0.0051(8) -0.0001(8)
C45 0.0214(9) 0.0232(10) 0.0281(11) -0.0054(8) 0.0041(8) 0.0031(8)
C46 0.0187(9) 0.0185(9) 0.0193(9) 0.0031(7) 0.0054(7) 0.0005(7)
C47 0.0174(9) 0.0218(9) 0.0234(10) 0.0026(8) 0.0034(8) 0.0013(7)
C48 0.0228(10) 0.0293(11) 0.0387(13) 0.0016(10) 0.0001(9) -0.0043(8)
C49 0.0260(11) 0.0303(12) 0.0456(14) -0.0046(10) -0.0029(10) 0.0086(9)
C50 0.0252(11) 0.0553(16) 0.0281(12) 0.0187(11) 0.0039(9) 0.0058(10)
C51 0.0337(12) 0.0320(12) 0.0275(11) -0.0119(9) 0.0026(9) 0.0034(9)
C52 0.0476(15) 0.0401(14) 0.0281(12) -0.0131(10) -0.0021(11) 0.0086(11)
C53 0.0552(16) 0.0282(12) 0.0413(15) -0.0116(11) -0.0050(12) 0.0052(11)
C54 0.0484(17) 0.068(2) 0.0448(16) -0.0280(15) 0.0184(14) -0.0021(14)

loop_
_atom_type_symbol
_atom_type_description
_atom_type_scat_dispersion_real
_atom_type_scat_dispersion_imag
_atom_type_scat_source
C C 0.0033 0.0016 'International Tables Vol C Tables 4.2.6.8 and 6.1.1.4'
H H 0.0000 0.0000 'International Tables Vol C Tables 4.2.6.8 and 6.1.1.4'
S S 0.1246 0.1234 'International Tables Vol C Tables 4.2.6.8 and 6.1.1.4'
Mo Mo -1.6832 0.6857 'International Tables Vol C Tables 4.2.6.8 and 6.1.1.4'

loop_
_geom_angle_atom_site_label_1
_geom_angle_atom_site_label_2
_geom_angle_atom_site_label_3
_geom_angle
S22X Mo1 S21X 82.82(15)
S22X Mo1 S42X 79.13(16)
S21X Mo1 S42X 134.65(16)
S22X Mo1 S42 88.15(11)
S21X Mo1 S42 153.95(11)
S42X Mo1 S42 19.41(12)
S22X Mo1 S1 65.30(11)
S21X Mo1 S1 115.86(12)
S42X Mo1 S1 93.48(11)
S42 Mo1 S1 81.67(2)
S22X Mo1 S22 20.42(11)
S21X Mo1 S22 84.23(11)
S42X Mo1 S22 65.35(11)
S42 Mo1 S22 79.057(19)
S1 Mo1 S22 82.322(19)
S22X Mo1 S41 153.31(12)
S21X Mo1 S41 95.65(11)
S42X Mo1 S41 83.35(11)
S42 Mo1 S41 81.650(19)
S1 Mo1 S41 136.27(2)
S22 Mo1 S41 132.92(2)
S22X Mo1 S2 120.04(12)
S21X Mo1 S2 68.41(11)
S42X Mo1 S2 154.47(12)
S42 Mo1 S2 136.15(2)
S1 Mo1 S2 81.418(19)
S22 Mo1 S2 137.52(2)
S41 Mo1 S2 83.30(2)
S22X Mo1 S21 86.97(11)
S21X Mo1 S21 19.97(11)
S42X Mo1 S21 117.32(12)
S42 Mo1 S21 135.63(2)
S1 Mo1 S21 134.19(2)
S22 Mo1 S21 81.332(19)
S41 Mo1 S21 83.35(2)
S2 Mo1 S21 82.507(19)
S22X Mo1 S1X 81.41(16)
S21X Mo1 S1X 135.53(16)
S42X Mo1 S1X 82.09(16)
S42 Mo1 S1X 66.21(11)
S1 Mo1 S1X 21.84(12)
S22 Mo1 S1X 94.42(11)
S41 Mo1 S1X 116.02(12)
S2 Mo1 S1X 84.38(10)
S21 Mo1 S1X 155.09(12)
S22X Mo1 S41X 136.99(17)
S21X Mo1 S41X 84.21(16)
S42X Mo1 S41X 81.47(15)
S42 Mo1 S41X 85.92(11)
S1 Mo1 S41X 154.20(13)
S22 Mo1 S41X 117.43(12)
S41 Mo1 S41X 18.28(12)
S2 Mo1 S41X 92.27(11)
S21 Mo1 S41X 68.72(12)
S1X Mo1 S41X 133.05(17)
S22X Mo1 S2X 136.53(17)
S21X Mo1 S2X 82.74(16)
S42X Mo1 S2X 136.38(17)
S42 Mo1 S2X 119.51(13)
S1 Mo1 S2X 85.00(10)
S22 Mo1 S2X 155.67(13)
S41 Mo1 S2X 68.99(12)
S2 Mo1 S2X 18.77(13)
S21 Mo1 S2X 92.95(11)
S1X Mo1 S2X 80.83(15)
S41X Mo1 S2X 81.57(16)
C1 S1 Mo1 108.34(6)
C2 S2 Mo1 106.93(7)
C21 S21 Mo1 107.27(7)
C22 S22 Mo1 107.04(7)
C41 S41 Mo1 107.36(7)
C42 S42 Mo1 105.57(7)
C1 S1X Mo1 105.3(2)
C2 S2X Mo1 103.8(2)
C21 S21X Mo1 107.2(2)
C22 S22X Mo1 102.9(2)
C41 S41X Mo1 104.7(2)
C42 S42X Mo1 107.1(2)
C2 C1 C6 119.30(16)
C2 C1 S1 116.95(13)
C6 C1 S1 123.56(14)
C2 C1 S1X 115.15(19)
C6 C1 S1X 119.50(19)
S1 C1 S1X 29.06(15)
C1 C2 C3 121.35(16)
C1 C2 S2 120.48(14)
C3 C2 S2 117.99(14)
C1 C2 S2X 119.64(19)
C3 C2 S2X 114.9(2)
S2 C2 S2X 25.05(16)
C4 C3 C2 119.99(17)
C3 C4 C5 117.84(16)
C3 C4 C11 123.41(16)
C5 C4 C11 118.69(16)
C6 C5 C4 124.84(16)
C5 C6 C1 116.68(16)
C5 C6 C7 119.85(16)
C1 C6 C7 123.47(16)
C10 C7 C6 110.40(17)
C10 C7 C8 106.93(18)
C6 C7 C8 112.01(15)
C10 C7 C9 111.05(18)
C6 C7 C9 110.09(17)
C8 C7 C9 106.25(17)
C13 C11 C12 108.5(2)
C13 C11 C4 112.54(16)
C12 C11 C4 110.72(19)
C13 C11 C14 108.1(2)
C12 C11 C14 109.7(2)
C4 C11 C14 107.22(19)
C22 C21 C26 118.85(18)
C22 C21 S21 116.71(14)
C26 C21 S21 124.15(15)
C22 C21 S21X 115.3(2)
C26 C21 S21X 121.3(2)
S21 C21 S21X 26.64(15)
C23 C22 C21 121.62(18)
C23 C22 S22 117.17(15)
C21 C22 S22 120.93(15)
C23 C22 S22X 115.7(2)
C21 C22 S22X 118.60(19)
S22 C22 S22X 26.20(14)
C24 C23 C22 120.0(2)
C23 C24 C25 117.8(2)
C23 C24 C31X 121.4(3)
C25 C24 C31X 119.6(3)
C23 C24 C31 121.8(3)
C25 C24 C31 118.8(3)
C31X C24 C31 23.2(3)
C26 C25 C24 125.1(2)
C25 C26 C21 116.64(19)
C25 C26 C27 120.21(18)
C21 C26 C27 123.15(18)
C28 C27 C26 110.15(17)
C28 C27 C29 109.43(19)
C26 C27 C29 111.26(17)
C28 C27 C30 107.40(19)
C26 C27 C30 112.10(18)
C29 C27 C30 106.35(19)
C33 C31 C34 108.8(5)
C33 C31 C32 108.0(5)
C34 C31 C32 108.2(5)
C33 C31 C24 107.2(4)
C34 C31 C24 114.6(4)
C32 C31 C24 109.8(9)
C34X C31X C33X 109.5(4)
C34X C31X C32X 108.5(5)
C33X C31X C32X 108.4(5)
C34X C31X C24 105.2(4)
C33X C31X C24 112.4(4)
C32X C31X C24 112.7(8)
C42 C41 C46 119.08(18)
C42 C41 S41 116.73(14)
C46 C41 S41 123.99(15)
C42 C41 S41X 116.7(2)
C46 C41 S41X 120.3(2)
S41 C41 S41X 24.35(16)
C43 C42 C41 121.66(18)
C43 C42 S42X 113.4(2)
C41 C42 S42X 120.3(2)
C43 C42 S42 117.31(15)
C41 C42 S42 120.83(15)
S42X C42 S42 26.76(16)
C44 C43 C42 120.01(19)
C43 C44 C45 117.76(19)
C43 C44 C51 122.5(2)
C45 C44 C51 119.72(18)
C46 C45 C44 125.07(19)
C45 C46 C41 116.32(18)
C45 C46 C47 120.25(17)
C41 C46 C47 123.43(17)
C50 C47 C48 111.03(19)
C50 C47 C46 110.24(16)
C48 C47 C46 110.62(17)
C50 C47 C49 106.89(18)
C48 C47 C49 106.49(17)
C46 C47 C49 111.46(17)
C52 C51 C44 112.58(19)
C52 C51 C53 108.3(2)
C44 C51 C53 108.78(19)
C52 C51 C54 108.3(2)
C44 C51 C54 108.7(2)
C53 C51 C54 110.2(2)

loop_
_geom_bond_atom_site_label_1
_geom_bond_atom_site_label_2
_geom_bond_distance
Mo1 S22X 2.323(4)
Mo1 S21X 2.334(4)
Mo1 S42X 2.354(4)
Mo1 S42 2.3582(6)
Mo1 S1 2.3600(5)
Mo1 S22 2.3602(5)
Mo1 S41 2.3645(6)
Mo1 S2 2.3677(5)
Mo1 S21 2.3709(5)
Mo1 S1X 2.373(4)
Mo1 S41X 2.373(4)
Mo1 S2X 2.380(4)
S1 C1 1.7453(18)
S2 C2 1.7382(18)
S21 C21 1.748(2)
S22 C22 1.715(2)
S41 C41 1.743(2)
S42 C42 1.733(2)
S1X C1 1.818(5)
S2X C2 1.815(5)
S21X C21 1.793(5)
S22X C22 1.881(5)
S41X C41 1.811(5)
S42X C42 1.696(5)
C1 C2 1.410(3)
C1 C6 1.433(2)
C2 C3 1.414(2)
C3 C4 1.376(2)
C4 C5 1.415(2)
C4 C11 1.531(2)
C5 C6 1.381(2)
C6 C7 1.539(3)
C7 C10 1.539(3)
C7 C8 1.541(3)
C7 C9 1.542(3)
C11 C13 1.521(3)
C11 C12 1.521(3)
C11 C14 1.546(4)
C21 C22 1.414(3)
C21 C26 1.431(3)
C22 C23 1.404(3)
C23 C24 1.369(3)
C24 C25 1.413(3)
C24 C31X 1.549(5)
C24 C31 1.557(5)
C25 C26 1.373(3)
C26 C27 1.541(3)
C27 C28 1.537(3)
C27 C29 1.543(3)
C27 C30 1.548(3)
C31 C33 1.531(6)
C31 C34 1.535(6)
C31 C32 1.538(6)
C31X C34X 1.524(6)
C31X C33X 1.533(5)
C31X C32X 1.535(6)
C41 C42 1.413(3)
C41 C46 1.436(3)
C42 C43 1.410(3)
C43 C44 1.371(3)
C44 C45 1.417(3)
C44 C51 1.532(3)
C45 C46 1.384(3)
C46 C47 1.540(3)
C47 C50 1.530(3)
C47 C48 1.535(3)
C47 C49 1.542(3)
C51 C52 1.524(3)
C51 C53 1.534(4)
C51 C54 1.544(3)
